data_1575965
loop_
_publ_author_name
'Wang, Zetian'
'Li, Ting'
'Song, Yongjun'
'Zhuang, Dajun'
'Yang, Sen'
'He, Lei'

_publ_section_title
;
 Over 260-fold enhancement of reverse intersystem crossing by a host-guest
 exciplex for a multiple resonance emitter toward efficient narrowband
 electroluminescence.
;
_journal_issue 44
_journal_name_full 'Chemical science'
_journal_page_first 21068
_journal_page_last 21078
_journal_paper_doi 10.1039/d5sc05928c
_journal_volume 16
_journal_year 2025
_chemical_formula_moiety 'C36 H22 N2 O'
_chemical_formula_sum 'C36 H22 N2 O'
_chemical_formula_weight 498.55
_chemical_name_common CAZ-Ph-IPXZ
_chemical_name_systematic CAZ-Ph-IPXZ
_space_group_crystal_system monoclinic
_space_group_IT_number 15
_space_group_name_Hall '-C 2yc'
_space_group_name_H-M_alt 'C 1 2/c 1'
_atom_sites_solution_hydrogens geom
_atom_sites_solution_primary iterative
_audit_creation_date 2025-03-31
_audit_creation_method
;
Olex2 1.3
(compiled 2020.11.12 svn.r5f609507 for OlexSys, GUI svn.r6408)
;
_audit_update_record
;
2025-03-31 deposited with the CCDC.	2025-10-06 downloaded from the CCDC.
;
_cell_angle_alpha 90
_cell_angle_beta 97.653(4)
_cell_angle_gamma 90
_cell_formula_units_Z 8
_cell_length_a 33.257(4)
_cell_length_b 7.2429(7)
_cell_length_c 20.523(2)
_cell_measurement_reflns_used 9524
_cell_measurement_temperature 100.0
_cell_measurement_theta_max 72.282
_cell_measurement_theta_min 5.439
_cell_volume 4899.5(9)
_computing_cell_refinement 'SAINT V8.40B (?, 2016)'
_computing_data_reduction 'SAINT V8.40B (?, 2016)'
_computing_molecular_graphics 'Olex2 1.3 (Dolomanov et al., 2009)'
_computing_publication_material 'Olex2 1.3 (Dolomanov et al., 2009)'
_computing_structure_refinement 'SHELXL 2018/3 (Sheldrick, 2015)'
_computing_structure_solution 'olex2.solve 1.3 (Bourhis et al., 2015)'
_diffrn_ambient_temperature 100.0
_diffrn_measured_fraction_theta_full 0.980
_diffrn_measured_fraction_theta_max 0.982
_diffrn_measurement_device_type 'Bruker APEX-II CCD'
_diffrn_measurement_method '\f and \w scans'
_diffrn_radiation_type GaK\a
_diffrn_radiation_wavelength 1.34139
_diffrn_reflns_av_R_equivalents 0.0421
_diffrn_reflns_av_unetI/netI 0.0294
_diffrn_reflns_Laue_measured_fraction_full 0.980
_diffrn_reflns_Laue_measured_fraction_max 0.982
_diffrn_reflns_limit_h_max 46
_diffrn_reflns_limit_h_min -46
_diffrn_reflns_limit_k_max 10
_diffrn_reflns_limit_k_min -10
_diffrn_reflns_limit_l_max 29
_diffrn_reflns_limit_l_min -24
_diffrn_reflns_number 45739
_diffrn_reflns_point_group_measured_fraction_full 0.980
_diffrn_reflns_point_group_measured_fraction_max 0.982
_diffrn_reflns_theta_full 53.594
_diffrn_reflns_theta_max 72.311
_diffrn_reflns_theta_min 5.440
_diffrn_source_current 2.86
_diffrn_source_power 0.200057
_diffrn_source_voltage 69.95
_diffrn_standards_number 0
_exptl_absorpt_coefficient_mu 0.405
_exptl_absorpt_correction_T_max 0.7536
_exptl_absorpt_correction_T_min 0.5745
_exptl_absorpt_correction_type multi-scan
_exptl_absorpt_process_details
;
SADABS-2016/2 (Bruker,2016/2) was used for absorption correction.
wR2(int) was 0.1084 before and 0.0579 after correction.
The Ratio of minimum to maximum transmission is 0.7623.
The \l/2 correction factor is Not present.
;
_exptl_crystal_colour white
_exptl_crystal_colour_primary white
_exptl_crystal_density_diffrn 1.352
_exptl_crystal_description block
_exptl_crystal_F_000 2080
_exptl_crystal_size_max 0.2
_exptl_crystal_size_mid 0.1
_exptl_crystal_size_min 0.1
_refine_diff_density_max 0.341
_refine_diff_density_min -0.217
_refine_diff_density_rms 0.043
_refine_ls_extinction_method none
_refine_ls_goodness_of_fit_ref 1.024
_refine_ls_hydrogen_treatment constr
_refine_ls_matrix_type full
_refine_ls_number_parameters 352
_refine_ls_number_reflns 7228
_refine_ls_number_restraints 0
_refine_ls_restrained_S_all 1.024
_refine_ls_R_factor_all 0.0428
_refine_ls_R_factor_gt 0.0419
_refine_ls_shift/su_max 0.001
_refine_ls_shift/su_mean 0.000
_refine_ls_structure_factor_coef Fsqd
_refine_ls_weighting_details 'w=1/[\s^2^(Fo^2^)+(0.0573P)^2^+2.9733P] where P=(Fo^2^+2Fc^2^)/3'
_refine_ls_weighting_scheme calc
_refine_ls_wR_factor_gt 0.1113
_refine_ls_wR_factor_ref 0.1121
_reflns_Friedel_coverage 0.000
_reflns_number_gt 6974
_reflns_number_total 7228
_reflns_threshold_expression 'I > 2\s(I)'
_cod_data_source_file d5sc05928c2.cif
_cod_data_source_block shu
_cod_depositor_comments 'Adding full bibliography for 1575962--1575965.cif.'
_cod_original_cell_volume 4899.6(8)
_cod_database_code 1575965
_shelx_shelxl_version_number 2018/3
_shelx_space_group_comment
;
The symmetry employed for this shelxl refinement is uniquely defined
by the following loop, which should always be used as a source of
symmetry information in preference to the above space-group names.
They are only intended as comments.
;
_shelx_estimated_absorpt_t_max 0.961
_shelx_estimated_absorpt_t_min 0.923
_olex2_refinement_description
;
1. Fixed Uiso
 At 1.2 times of:
  All C(H) groups
2.a Aromatic/amide H refined with riding coordinates:
 C2(H2), C3(H3), C4(H4), C8(H8), C9(H9), C10(H10), C11(H11), C15(H15),
 C17(H17), C18(H18), C20(H20), C21(H21), C22(H22), C24(H24), C26(H26), C27(H27),
  C28(H28), C29(H29), C33(H33), C34(H34), C35(H35), C36(H36)
;
_olex2_submission_special_instructions 'No special instructions were received'

loop_
_space_group_symop_operation_xyz
'x, y, z'
'-x, y, -z+1/2'
'x+1/2, y+1/2, z'
'-x+1/2, y+1/2, -z+1/2'
'-x, -y, -z'
'x, -y, z-1/2'
'-x+1/2, -y+1/2, -z'
'x+1/2, -y+1/2, z-1/2'

loop_
_atom_site_label
_atom_site_type_symbol
_atom_site_fract_x
_atom_site_fract_y
_atom_site_fract_z
_atom_site_U_iso_or_equiv
_atom_site_adp_type
_atom_site_occupancy
_atom_site_site_symmetry_order
_atom_site_calc_flag
_atom_site_refinement_flags_posn
_atom_site_refinement_flags_adp
_atom_site_refinement_flags_occupancy
_atom_site_disorder_assembly
_atom_site_disorder_group
O1 O 0.56698(2) 0.65079(10) 0.38973(3) 0.02604(14) Uani 1 1 d . . . . .
N1 N 0.53852(2) 0.77776(10) 0.50593(3) 0.01958(14) Uani 1 1 d . . . . .
N2 N 0.33393(2) 0.62891(11) 0.72630(4) 0.02155(14) Uani 1 1 d . . . . .
C1 C 0.52601(3) 0.64517(12) 0.39587(4) 0.02253(16) Uani 1 1 d . . . . .
C2 C 0.49737(3) 0.57717(13) 0.34698(4) 0.02639(18) Uani 1 1 d . . . . .
H2 H 0.505134 0.535417 0.306589 0.032 Uiso 1 1 calc R U . . .
C3 C 0.45630(3) 0.57046(13) 0.35780(4) 0.02689(18) Uani 1 1 d . . . . .
H3 H 0.436686 0.524154 0.323845 0.032 Uiso 1 1 calc R U . . .
C4 C 0.44346(3) 0.62894(12) 0.41618(4) 0.02394(17) Uani 1 1 d . . . . .
H4 H 0.415695 0.622341 0.422374 0.029 Uiso 1 1 calc R U . . .
C5 C 0.47285(3) 0.69815(11) 0.46574(4) 0.01992(15) Uani 1 1 d . . . . .
C6 C 0.51302(3) 0.70501(11) 0.45342(4) 0.02015(15) Uani 1 1 d . . . . .
C7 C 0.59177(3) 0.74963(12) 0.43764(4) 0.02310(17) Uani 1 1 d . . . . .
C8 C 0.63064(3) 0.78634(14) 0.42381(5) 0.02820(19) Uani 1 1 d . . . . .
H8 H 0.638878 0.743557 0.383877 0.034 Uiso 1 1 calc R U . . .
C9 C 0.65762(3) 0.88546(16) 0.46812(5) 0.0312(2) Uani 1 1 d . . . . .
H9 H 0.684292 0.909995 0.458613 0.037 Uiso 1 1 calc R U . . .
C10 C 0.64549(3) 0.94850(15) 0.52627(5) 0.02895(19) Uani 1 1 d . . . . .
H10 H 0.663933 1.015864 0.556710 0.035 Uiso 1 1 calc R U . . .
C11 C 0.60620(3) 0.91316(13) 0.54019(4) 0.02356(17) Uani 1 1 d . . . . .
H11 H 0.598034 0.958162 0.579883 0.028 Uiso 1 1 calc R U . . .
C12 C 0.57892(3) 0.81290(12) 0.49662(4) 0.02042(16) Uani 1 1 d . . . . .
C13 C 0.51458(2) 0.81975(11) 0.55496(4) 0.01852(15) Uani 1 1 d . . . . .
C14 C 0.47373(2) 0.76974(11) 0.53198(4) 0.01843(15) Uani 1 1 d . . . . .
C15 C 0.44364(2) 0.79167(11) 0.57284(4) 0.01886(15) Uani 1 1 d . . . . .
H15 H 0.416474 0.756105 0.557960 0.023 Uiso 1 1 calc R U . . .
C16 C 0.45371(2) 0.86609(11) 0.63560(4) 0.01872(15) Uani 1 1 d . . . . .
C17 C 0.49422(3) 0.91763(12) 0.65624(4) 0.02121(16) Uani 1 1 d . . . . .
H17 H 0.500775 0.971102 0.698587 0.025 Uiso 1 1 calc R U . . .
C18 C 0.52498(3) 0.89391(12) 0.61757(4) 0.02088(16) Uani 1 1 d . . . . .
H18 H 0.552195 0.927071 0.633212 0.025 Uiso 1 1 calc R U . . .
C19 C 0.42225(2) 0.88926(11) 0.67999(4) 0.01868(15) Uani 1 1 d . . . . .
C20 C 0.42082(3) 1.04646(12) 0.71952(4) 0.02052(15) Uani 1 1 d . . . . .
H20 H 0.441125 1.138798 0.719684 0.025 Uiso 1 1 calc R U . . .
C21 C 0.38993(3) 1.06867(12) 0.75859(4) 0.02209(16) Uani 1 1 d . . . . .
H21 H 0.389115 1.176888 0.784539 0.027 Uiso 1 1 calc R U . . .
C22 C 0.36022(3) 0.93344(12) 0.75991(4) 0.02224(16) Uani 1 1 d . . . . .
H22 H 0.338774 0.949994 0.785642 0.027 Uiso 1 1 calc R U . . .
C23 C 0.36253(2) 0.77354(12) 0.72281(4) 0.02013(15) Uani 1 1 d . . . . .
C24 C 0.39310(2) 0.75122(11) 0.68312(4) 0.01970(15) Uani 1 1 d . . . . .
H24 H 0.394164 0.641539 0.658022 0.024 Uiso 1 1 calc R U . . .
C25 C 0.31005(2) 0.54677(12) 0.67320(4) 0.02177(16) Uani 1 1 d . . . . .
C26 C 0.30543(3) 0.59572(14) 0.60690(5) 0.02596(18) Uani 1 1 d . . . . .
H26 H 0.320723 0.693280 0.591384 0.031 Uiso 1 1 calc R U . . .
C27 C 0.27745(3) 0.49547(15) 0.56445(5) 0.0302(2) Uani 1 1 d . . . . .
H27 H 0.273499 0.525739 0.519010 0.036 Uiso 1 1 calc R U . . .
C28 C 0.25493(3) 0.35088(15) 0.58709(5) 0.0314(2) Uani 1 1 d . . . . .
H28 H 0.236271 0.284471 0.556703 0.038 Uiso 1 1 calc R U . . .
C29 C 0.25944(3) 0.30336(14) 0.65290(5) 0.02845(19) Uani 1 1 d . . . . .
H29 H 0.244126 0.205167 0.667948 0.034 Uiso 1 1 calc R U . . .
C30 C 0.28707(3) 0.40310(12) 0.69688(5) 0.02300(17) Uani 1 1 d . . . . .
C31 C 0.29716(3) 0.40080(12) 0.76750(5) 0.02278(16) Uani 1 1 d . . . . .
C32 C 0.32623(2) 0.54151(12) 0.78373(4) 0.02124(16) Uani 1 1 d . . . . .
C33 C 0.34270(3) 0.57709(13) 0.84856(4) 0.02466(17) Uani 1 1 d . . . . .
H33 H 0.363045 0.668506 0.858820 0.030 Uiso 1 1 calc R U . . .
C34 C 0.32830(3) 0.47404(14) 0.89758(5) 0.02891(19) Uani 1 1 d . . . . .
H34 H 0.338718 0.496527 0.942255 0.035 Uiso 1 1 calc R U . . .
C35 C 0.29859(3) 0.33703(14) 0.88237(5) 0.0313(2) Uani 1 1 d . . . . .
H35 H 0.288831 0.270293 0.916903 0.038 Uiso 1 1 calc R U . . .
C36 C 0.28337(3) 0.29810(13) 0.81777(5) 0.02867(19) Uani 1 1 d . . . . .
H36 H 0.263844 0.203028 0.807737 0.034 Uiso 1 1 calc R U . . .

loop_
_atom_site_aniso_label
_atom_site_aniso_U_11
_atom_site_aniso_U_22
_atom_site_aniso_U_33
_atom_site_aniso_U_23
_atom_site_aniso_U_13
_atom_site_aniso_U_12
O1 0.0319(3) 0.0256(3) 0.0225(3) -0.0017(2) 0.0103(2) 0.0017(3)
N1 0.0215(3) 0.0209(3) 0.0170(3) -0.0003(2) 0.0047(2) -0.0006(2)
N2 0.0189(3) 0.0238(3) 0.0226(3) -0.0029(3) 0.0048(2) -0.0054(3)
C1 0.0301(4) 0.0194(4) 0.0188(3) 0.0020(3) 0.0059(3) 0.0029(3)
C2 0.0389(5) 0.0234(4) 0.0168(3) 0.0001(3) 0.0032(3) 0.0032(3)
C3 0.0361(5) 0.0243(4) 0.0186(4) -0.0011(3) -0.0027(3) 0.0013(3)
C4 0.0283(4) 0.0224(4) 0.0199(4) 0.0001(3) -0.0015(3) 0.0002(3)
C5 0.0245(4) 0.0181(3) 0.0169(3) 0.0011(3) 0.0016(3) 0.0007(3)
C6 0.0260(4) 0.0180(3) 0.0165(3) 0.0014(3) 0.0027(3) 0.0008(3)
C7 0.0268(4) 0.0219(4) 0.0216(4) 0.0037(3) 0.0067(3) 0.0060(3)
C8 0.0268(4) 0.0324(5) 0.0272(4) 0.0056(3) 0.0101(3) 0.0102(4)
C9 0.0207(4) 0.0405(5) 0.0337(5) 0.0074(4) 0.0088(3) 0.0073(4)
C10 0.0189(4) 0.0370(5) 0.0311(4) 0.0031(4) 0.0038(3) 0.0023(3)
C11 0.0198(4) 0.0273(4) 0.0239(4) 0.0020(3) 0.0042(3) 0.0030(3)
C12 0.0209(4) 0.0202(3) 0.0209(3) 0.0035(3) 0.0058(3) 0.0039(3)
C13 0.0203(3) 0.0186(3) 0.0171(3) 0.0012(3) 0.0042(3) -0.0004(3)
C14 0.0207(4) 0.0175(3) 0.0168(3) 0.0010(3) 0.0017(3) -0.0004(3)
C15 0.0194(3) 0.0185(3) 0.0183(3) 0.0014(3) 0.0013(3) -0.0011(3)
C16 0.0199(3) 0.0191(3) 0.0176(3) 0.0009(3) 0.0039(3) -0.0014(3)
C17 0.0214(4) 0.0246(4) 0.0180(3) -0.0021(3) 0.0042(3) -0.0039(3)
C18 0.0196(4) 0.0244(4) 0.0189(3) -0.0013(3) 0.0037(3) -0.0038(3)
C19 0.0184(3) 0.0198(3) 0.0179(3) 0.0010(3) 0.0027(3) -0.0009(3)
C20 0.0219(4) 0.0195(3) 0.0203(3) 0.0002(3) 0.0034(3) -0.0026(3)
C21 0.0243(4) 0.0201(4) 0.0222(4) -0.0028(3) 0.0046(3) -0.0006(3)
C22 0.0210(4) 0.0231(4) 0.0234(4) -0.0028(3) 0.0059(3) -0.0002(3)
C23 0.0178(3) 0.0209(4) 0.0219(3) -0.0013(3) 0.0035(3) -0.0028(3)
C24 0.0191(3) 0.0196(3) 0.0207(3) -0.0014(3) 0.0036(3) -0.0012(3)
C25 0.0167(3) 0.0229(4) 0.0260(4) -0.0058(3) 0.0038(3) -0.0004(3)
C26 0.0225(4) 0.0294(4) 0.0262(4) -0.0046(3) 0.0039(3) 0.0004(3)
C27 0.0248(4) 0.0370(5) 0.0280(4) -0.0089(4) 0.0006(3) 0.0028(4)
C28 0.0215(4) 0.0354(5) 0.0360(5) -0.0138(4) -0.0005(3) -0.0006(4)
C29 0.0191(4) 0.0276(4) 0.0387(5) -0.0101(4) 0.0041(3) -0.0028(3)
C30 0.0164(3) 0.0223(4) 0.0307(4) -0.0054(3) 0.0045(3) -0.0001(3)
C31 0.0175(3) 0.0209(4) 0.0307(4) -0.0025(3) 0.0059(3) -0.0006(3)
C32 0.0171(3) 0.0216(4) 0.0259(4) -0.0009(3) 0.0061(3) -0.0009(3)
C33 0.0212(4) 0.0271(4) 0.0259(4) -0.0001(3) 0.0037(3) -0.0016(3)
C34 0.0273(4) 0.0318(5) 0.0280(4) 0.0042(4) 0.0054(3) 0.0015(4)
C35 0.0312(5) 0.0289(5) 0.0355(5) 0.0073(4) 0.0111(4) -0.0007(4)
C36 0.0246(4) 0.0236(4) 0.0394(5) 0.0014(4) 0.0099(4) -0.0036(3)

loop_
_atom_type_symbol
_atom_type_description
_atom_type_scat_dispersion_real
_atom_type_scat_dispersion_imag
_atom_type_scat_source
C C 0.0137 0.0067 'International Tables Vol C Tables 4.2.6.8 and 6.1.1.4'
H H 0.0000 0.0000 'International Tables Vol C Tables 4.2.6.8 and 6.1.1.4'
N N 0.0241 0.0134 'International Tables Vol C Tables 4.2.6.8 and 6.1.1.4'
O O 0.0389 0.0241 'International Tables Vol C Tables 4.2.6.8 and 6.1.1.4'

loop_
_geom_angle_atom_site_label_1
_geom_angle_atom_site_label_2
_geom_angle_atom_site_label_3
_geom_angle
_geom_angle_site_symmetry_1
_geom_angle_site_symmetry_3
_geom_angle_publ_flag
C1 O1 C7 116.57(7) . . ?
C6 N1 C12 117.45(7) . . ?
C6 N1 C13 107.15(7) . . ?
C13 N1 C12 134.86(7) . . ?
C25 N2 C23 126.16(7) . . ?
C32 N2 C23 125.26(7) . . ?
C32 N2 C25 108.55(7) . . ?
C2 C1 O1 122.46(8) . . ?
C2 C1 C6 118.04(9) . . ?
C6 C1 O1 119.48(8) . . ?
C1 C2 H2 120.5 . . ?
C1 C2 C3 119.09(8) . . ?
C3 C2 H2 120.5 . . ?
C2 C3 H3 118.7 . . ?
C4 C3 C2 122.60(8) . . ?
C4 C3 H3 118.7 . . ?
C3 C4 H4 121.0 . . ?
C3 C4 C5 117.94(9) . . ?
C5 C4 H4 121.0 . . ?
C4 C5 C14 136.92(8) . . ?
C6 C5 C4 118.19(8) . . ?
C6 C5 C14 104.89(7) . . ?
N1 C6 C5 112.04(7) . . ?
C1 C6 N1 123.84(8) . . ?
C1 C6 C5 124.12(8) . . ?
O1 C7 C12 123.59(8) . . ?
C8 C7 O1 115.74(8) . . ?
C8 C7 C12 120.67(9) . . ?
C7 C8 H8 119.9 . . ?
C7 C8 C9 120.26(9) . . ?
C9 C8 H8 119.9 . . ?
C8 C9 H9 120.1 . . ?
C10 C9 C8 119.79(9) . . ?
C10 C9 H9 120.1 . . ?
C9 C10 H10 119.9 . . ?
C9 C10 C11 120.16(9) . . ?
C11 C10 H10 119.9 . . ?
C10 C11 H11 119.6 . . ?
C12 C11 C10 120.77(8) . . ?
C12 C11 H11 119.6 . . ?
N1 C12 C7 117.48(8) . . ?
C11 C12 N1 124.10(7) . . ?
C11 C12 C7 118.34(8) . . ?
N1 C13 C14 108.43(7) . . ?
C18 C13 N1 130.75(8) . . ?
C18 C13 C14 120.81(7) . . ?
C13 C14 C5 107.48(7) . . ?
C15 C14 C5 132.51(8) . . ?
C15 C14 C13 120.00(7) . . ?
C14 C15 H15 120.2 . . ?
C16 C15 C14 119.66(7) . . ?
C16 C15 H15 120.2 . . ?
C15 C16 C17 118.85(7) . . ?
C15 C16 C19 120.52(7) . . ?
C17 C16 C19 120.63(7) . . ?
C16 C17 H17 118.5 . . ?
C18 C17 C16 122.99(7) . . ?
C18 C17 H17 118.5 . . ?
C13 C18 H18 121.2 . . ?
C17 C18 C13 117.66(8) . . ?
C17 C18 H18 121.2 . . ?
C20 C19 C16 121.83(7) . . ?
C24 C19 C16 119.74(7) . . ?
C24 C19 C20 118.43(7) . . ?
C19 C20 H20 119.6 . . ?
C21 C20 C19 120.71(8) . . ?
C21 C20 H20 119.6 . . ?
C20 C21 H21 119.7 . . ?
C22 C21 C20 120.57(8) . . ?
C22 C21 H21 119.7 . . ?
C21 C22 H22 120.6 . . ?
C23 C22 C21 118.85(8) . . ?
C23 C22 H22 120.6 . . ?
C22 C23 N2 119.89(7) . . ?
C22 C23 C24 120.86(8) . . ?
C24 C23 N2 119.24(7) . . ?
C19 C24 H24 119.8 . . ?
C23 C24 C19 120.49(8) . . ?
C23 C24 H24 119.8 . . ?
N2 C25 C26 129.18(8) . . ?
N2 C25 C30 108.84(8) . . ?
C26 C25 C30 121.85(8) . . ?
C25 C26 H26 121.4 . . ?
C27 C26 C25 117.11(9) . . ?
C27 C26 H26 121.4 . . ?
C26 C27 H27 119.2 . . ?
C26 C27 C28 121.63(9) . . ?
C28 C27 H27 119.2 . . ?
C27 C28 H28 119.4 . . ?
C29 C28 C27 121.10(9) . . ?
C29 C28 H28 119.4 . . ?
C28 C29 H29 120.7 . . ?
C28 C29 C30 118.54(9) . . ?
C30 C29 H29 120.7 . . ?
C25 C30 C31 106.82(7) . . ?
C29 C30 C25 119.75(9) . . ?
C29 C30 C31 133.33(9) . . ?
C32 C31 C30 106.77(8) . . ?
C36 C31 C30 133.78(8) . . ?
C36 C31 C32 119.41(9) . . ?
N2 C32 C31 109.01(8) . . ?
N2 C32 C33 129.14(8) . . ?
C33 C32 C31 121.86(8) . . ?
C32 C33 H33 121.2 . . ?
C34 C33 C32 117.56(9) . . ?
C34 C33 H33 121.2 . . ?
C33 C34 H34 119.4 . . ?
C33 C34 C35 121.24(9) . . ?
C35 C34 H34 119.4 . . ?
C34 C35 H35 119.6 . . ?
C36 C35 C34 120.88(9) . . ?
C36 C35 H35 119.6 . . ?
C31 C36 H36 120.5 . . ?
C35 C36 C31 118.98(9) . . ?
C35 C36 H36 120.5 . . ?

loop_
_geom_bond_atom_site_label_1
_geom_bond_atom_site_label_2
_geom_bond_distance
_geom_bond_site_symmetry_2
_geom_bond_publ_flag
O1 C1 1.3857(11) . ?
O1 C7 1.3940(11) . ?
N1 C6 1.3837(11) . ?
N1 C12 1.4056(11) . ?
N1 C13 1.3971(10) . ?
N2 C23 1.4231(11) . ?
N2 C25 1.3936(11) . ?
N2 C32 1.3914(11) . ?
C1 C2 1.3790(13) . ?
C1 C6 1.3805(11) . ?
C2 H2 0.9500 . ?
C2 C3 1.4136(14) . ?
C3 H3 0.9500 . ?
C3 C4 1.3903(12) . ?
C4 H4 0.9500 . ?
C4 C5 1.4059(11) . ?
C5 C6 1.3933(12) . ?
C5 C14 1.4516(11) . ?
C7 C8 1.3859(13) . ?
C7 C12 1.4125(11) . ?
C8 H8 0.9500 . ?
C8 C9 1.3892(15) . ?
C9 H9 0.9500 . ?
C9 C10 1.3869(14) . ?
C10 H10 0.9500 . ?
C10 C11 1.3980(12) . ?
C11 H11 0.9500 . ?
C11 C12 1.3905(12) . ?
C13 C14 1.4242(11) . ?
C13 C18 1.3932(11) . ?
C14 C15 1.3976(11) . ?
C15 H15 0.9500 . ?
C15 C16 1.3953(11) . ?
C16 C17 1.4078(12) . ?
C16 C19 1.4852(11) . ?
C17 H17 0.9500 . ?
C17 C18 1.3865(11) . ?
C18 H18 0.9500 . ?
C19 C20 1.4027(11) . ?
C19 C24 1.4001(11) . ?
C20 H20 0.9500 . ?
C20 C21 1.3943(11) . ?
C21 H21 0.9500 . ?
C21 C22 1.3940(12) . ?
C22 H22 0.9500 . ?
C22 C23 1.3938(12) . ?
C23 C24 1.3942(11) . ?
C24 H24 0.9500 . ?
C25 C26 1.3947(13) . ?
C25 C30 1.4149(12) . ?
C26 H26 0.9500 . ?
C26 C27 1.3914(13) . ?
C27 H27 0.9500 . ?
C27 C28 1.4021(16) . ?
C28 H28 0.9500 . ?
C28 C29 1.3824(15) . ?
C29 H29 0.9500 . ?
C29 C30 1.4000(12) . ?
C30 C31 1.4437(13) . ?
C31 C32 1.4136(12) . ?
C31 C36 1.3979(13) . ?
C32 C33 1.3937(12) . ?
C33 H33 0.9500 . ?
C33 C34 1.3883(13) . ?
C34 H34 0.9500 . ?
C34 C35 1.4058(15) . ?
C35 H35 0.9500 . ?
C35 C36 1.3838(15) . ?
C36 H36 0.9500 . ?

loop_
_geom_torsion_atom_site_label_1
_geom_torsion_atom_site_label_2
_geom_torsion_atom_site_label_3
_geom_torsion_atom_site_label_4
_geom_torsion
_geom_torsion_site_symmetry_1
_geom_torsion_site_symmetry_2
_geom_torsion_site_symmetry_3
_geom_torsion_site_symmetry_4
_geom_torsion_publ_flag
O1 C1 C2 C3 177.94(8) . . . . ?
O1 C1 C6 N1 2.29(13) . . . . ?
O1 C1 C6 C5 -177.22(8) . . . . ?
O1 C7 C8 C9 179.42(8) . . . . ?
O1 C7 C12 N1 -1.88(12) . . . . ?
O1 C7 C12 C11 -178.84(8) . . . . ?
N1 C13 C14 C5 -1.23(9) . . . . ?
N1 C13 C14 C15 177.76(7) . . . . ?
N1 C13 C18 C17 -178.93(8) . . . . ?
N2 C23 C24 C19 -178.42(7) . . . . ?
N2 C25 C26 C27 -176.20(9) . . . . ?
N2 C25 C30 C29 177.71(8) . . . . ?
N2 C25 C30 C31 0.90(9) . . . . ?
N2 C32 C33 C34 177.08(9) . . . . ?
C1 O1 C7 C8 -167.18(8) . . . . ?
C1 O1 C7 C12 11.90(12) . . . . ?
C1 C2 C3 C4 -0.37(14) . . . . ?
C2 C1 C6 N1 -179.34(8) . . . . ?
C2 C1 C6 C5 1.15(13) . . . . ?
C2 C3 C4 C5 0.39(13) . . . . ?
C3 C4 C5 C6 0.32(12) . . . . ?
C3 C4 C5 C14 -179.13(9) . . . . ?
C4 C5 C6 N1 179.31(7) . . . . ?
C4 C5 C6 C1 -1.12(13) . . . . ?
C4 C5 C14 C13 -179.12(10) . . . . ?
C4 C5 C14 C15 2.07(17) . . . . ?
C5 C14 C15 C16 179.96(8) . . . . ?
C6 N1 C12 C7 -7.96(11) . . . . ?
C6 N1 C12 C11 168.81(8) . . . . ?
C6 N1 C13 C14 0.58(9) . . . . ?
C6 N1 C13 C18 179.38(9) . . . . ?
C6 C1 C2 C3 -0.38(13) . . . . ?
C6 C5 C14 C13 1.38(9) . . . . ?
C6 C5 C14 C15 -177.43(9) . . . . ?
C7 O1 C1 C2 169.83(8) . . . . ?
C7 O1 C1 C6 -11.87(11) . . . . ?
C7 C8 C9 C10 -0.27(15) . . . . ?
C8 C7 C12 N1 177.16(8) . . . . ?
C8 C7 C12 C11 0.20(13) . . . . ?
C8 C9 C10 C11 -0.26(15) . . . . ?
C9 C10 C11 C12 0.78(15) . . . . ?
C10 C11 C12 N1 -177.48(8) . . . . ?
C10 C11 C12 C7 -0.74(13) . . . . ?
C12 N1 C6 C1 8.01(12) . . . . ?
C12 N1 C6 C5 -172.43(7) . . . . ?
C12 N1 C13 C14 171.50(8) . . . . ?
C12 N1 C13 C18 -9.69(16) . . . . ?
C12 C7 C8 C9 0.31(14) . . . . ?
C13 N1 C6 C1 -179.23(8) . . . . ?
C13 N1 C6 C5 0.34(9) . . . . ?
C13 N1 C12 C7 -178.18(8) . . . . ?
C13 N1 C12 C11 -1.41(15) . . . . ?
C13 C14 C15 C16 1.27(12) . . . . ?
C14 C5 C6 N1 -1.08(9) . . . . ?
C14 C5 C6 C1 178.49(8) . . . . ?
C14 C13 C18 C17 -0.25(12) . . . . ?
C14 C15 C16 C17 0.05(12) . . . . ?
C14 C15 C16 C19 -179.54(7) . . . . ?
C15 C16 C17 C18 -1.57(13) . . . . ?
C15 C16 C19 C20 -139.59(8) . . . . ?
C15 C16 C19 C24 40.62(11) . . . . ?
C16 C17 C18 C13 1.64(13) . . . . ?
C16 C19 C20 C21 177.14(8) . . . . ?
C16 C19 C24 C23 -177.79(7) . . . . ?
C17 C16 C19 C20 40.82(12) . . . . ?
C17 C16 C19 C24 -138.97(8) . . . . ?
C18 C13 C14 C5 179.82(7) . . . . ?
C18 C13 C14 C15 -1.19(12) . . . . ?
C19 C16 C17 C18 178.03(8) . . . . ?
C19 C20 C21 C22 1.06(13) . . . . ?
C20 C19 C24 C23 2.41(12) . . . . ?
C20 C21 C22 C23 1.64(13) . . . . ?
C21 C22 C23 N2 176.37(8) . . . . ?
C21 C22 C23 C24 -2.29(13) . . . . ?
C22 C23 C24 C19 0.25(13) . . . . ?
C23 N2 C25 C26 -6.83(14) . . . . ?
C23 N2 C25 C30 177.25(8) . . . . ?
C23 N2 C32 C31 -177.75(8) . . . . ?
C23 N2 C32 C33 2.49(14) . . . . ?
C24 C19 C20 C21 -3.07(12) . . . . ?
C25 N2 C23 C22 126.95(9) . . . . ?
C25 N2 C23 C24 -54.36(12) . . . . ?
C25 N2 C32 C31 0.25(10) . . . . ?
C25 N2 C32 C33 -179.51(9) . . . . ?
C25 C26 C27 C28 -0.27(14) . . . . ?
C25 C30 C31 C32 -0.74(9) . . . . ?
C25 C30 C31 C36 176.65(10) . . . . ?
C26 C25 C30 C29 1.43(13) . . . . ?
C26 C25 C30 C31 -175.37(8) . . . . ?
C26 C27 C28 C29 0.61(15) . . . . ?
C27 C28 C29 C30 0.07(14) . . . . ?
C28 C29 C30 C25 -1.06(13) . . . . ?
C28 C29 C30 C31 174.74(9) . . . . ?
C29 C30 C31 C32 -176.92(9) . . . . ?
C29 C30 C31 C36 0.47(18) . . . . ?
C30 C25 C26 C27 -0.74(13) . . . . ?
C30 C31 C32 N2 0.31(10) . . . . ?
C30 C31 C32 C33 -179.91(8) . . . . ?
C30 C31 C36 C35 -177.13(10) . . . . ?
C31 C32 C33 C34 -2.65(13) . . . . ?
C32 N2 C23 C22 -55.39(12) . . . . ?
C32 N2 C23 C24 123.29(9) . . . . ?
C32 N2 C25 C26 175.20(9) . . . . ?
C32 N2 C25 C30 -0.72(9) . . . . ?
C32 C31 C36 C35 0.00(14) . . . . ?
C32 C33 C34 C35 0.86(14) . . . . ?
C33 C34 C35 C36 1.34(15) . . . . ?
C34 C35 C36 C31 -1.75(15) . . . . ?
C36 C31 C32 N2 -177.53(8) . . . . ?
C36 C31 C32 C33 2.26(13) . . . . ?
